data_7133476
loop_
_publ_author_name
'Cai, Zhuoer'
'Yinan, Zhang'
'Chen, Jian'
'He, Xiaofan'
'Zhang, Ziyue'
'Hua, Xiu-Ni'
'Sun, Baiwang'

_publ_section_title
;
 Symmetry breaking through molecular engineering to achieve "on-off-on"
 nonlinear optical switch in a [SnCl<sub>6</sub>]<sup>2-</sup> framework.
;
_journal_issue 70
_journal_name_full 'Chemical communications (Cambridge, England)'
_journal_page_first 9412
_journal_page_last 9415
_journal_paper_doi 10.1039/d4cc03006k
_journal_volume 60
_journal_year 2024
_chemical_formula_moiety 'Cl6 Sn, 2(C4 H12 N O)'
_chemical_formula_sum 'C8 H24 Cl6 N2 O2 Sn'
_chemical_formula_weight 511.68
_space_group_crystal_system orthorhombic
_space_group_IT_number 64
_space_group_name_Hall '-C 2ac 2'
_space_group_name_H-M_alt 'C m c e'
_atom_sites_solution_hydrogens geom
_atom_sites_solution_primary dual
_audit_creation_date 2024-05-23
_audit_creation_method
;
Olex2 1.5
(compiled 2024.02.16 svn.r378c4104 for OlexSys, GUI svn.r6928)
;
_audit_update_record
;
2024-05-24 deposited with the CCDC.	2024-08-07 downloaded from the CCDC.
;
_cell_angle_alpha 90
_cell_angle_beta 90
_cell_angle_gamma 90
_cell_formula_units_Z 4
_cell_length_a 14.3092(14)
_cell_length_b 10.9809(14)
_cell_length_c 13.6510(14)
_cell_measurement_reflns_used 2458
_cell_measurement_temperature 363.00
_cell_measurement_theta_max 23.459
_cell_measurement_theta_min 3.711
_cell_volume 2145.0(4)
_computing_cell_refinement 'SAINT V8.40A (Bruker, 2019)'
_computing_data_reduction 'SAINT V8.40A (Bruker, 2019)'
_computing_molecular_graphics 'Olex2 1.5 (Dolomanov et al., 2009)'
_computing_publication_material 'Olex2 1.5 (Dolomanov et al., 2009)'
_computing_structure_refinement 'SHELXL 2018/3 (Sheldrick, 2015)'
_computing_structure_solution 'SHELXT 2018/2 (Sheldrick, 2018)'
_diffrn_ambient_temperature 363.00
_diffrn_detector 'CCD area detector'
_diffrn_detector_area_resol_mean 5.6
_diffrn_detector_type 'Bruker SMART CCD 6000 area detector'
_diffrn_measured_fraction_theta_full 0.989
_diffrn_measured_fraction_theta_max 0.990
_diffrn_measurement_device 'three-circle diffractometer'
_diffrn_measurement_device_type 'Bruker SMART CCD 6000 area detector'
_diffrn_measurement_method '\w scans'
_diffrn_radiation_monochromator graphite
_diffrn_radiation_probe x-ray
_diffrn_radiation_type MoK\a
_diffrn_radiation_wavelength 0.71073
_diffrn_reflns_av_R_equivalents 0.0517
_diffrn_reflns_av_unetI/netI 0.0320
_diffrn_reflns_Laue_measured_fraction_full 0.989
_diffrn_reflns_Laue_measured_fraction_max 0.990
_diffrn_reflns_limit_h_max 17
_diffrn_reflns_limit_h_min -16
_diffrn_reflns_limit_k_max 13
_diffrn_reflns_limit_k_min -13
_diffrn_reflns_limit_l_max 17
_diffrn_reflns_limit_l_min -15
_diffrn_reflns_number 7797
_diffrn_reflns_point_group_measured_fraction_full 0.989
_diffrn_reflns_point_group_measured_fraction_max 0.990
_diffrn_reflns_theta_full 25.242
_diffrn_reflns_theta_max 26.379
_diffrn_reflns_theta_min 3.711
_diffrn_source 'sealed X-ray tube'
_diffrn_source_current 1.4
_diffrn_source_power 0.07
_diffrn_source_target Mo
_diffrn_source_voltage 50.0
_exptl_absorpt_coefficient_mu 1.937
_exptl_absorpt_correction_T_max 0.0195
_exptl_absorpt_correction_T_min 0.0049
_exptl_absorpt_correction_type multi-scan
_exptl_absorpt_process_details
;
SADABS-2016/2 (Bruker,2016/2) was used for absorption correction.
wR2(int) was 0.1446 before and 0.0914 after correction.
The Ratio of minimum to maximum transmission is 0.2513.
The \l/2 correction factor is Not present.
;
_exptl_crystal_colour 'clear light colourless'
_exptl_crystal_colour_lustre clear
_exptl_crystal_colour_modifier light
_exptl_crystal_colour_primary colourless
_exptl_crystal_density_diffrn 1.584
_exptl_crystal_description block
_exptl_crystal_F_000 1016
_exptl_crystal_size_max 0.11
_exptl_crystal_size_mid 0.09
_exptl_crystal_size_min 0.07
_refine_diff_density_max 0.609
_refine_diff_density_min -0.260
_refine_diff_density_rms 0.053
_refine_ls_extinction_method none
_refine_ls_goodness_of_fit_ref 1.028
_refine_ls_hydrogen_treatment constr
_refine_ls_matrix_type full
_refine_ls_number_parameters 80
_refine_ls_number_reflns 1136
_refine_ls_number_restraints 78
_refine_ls_restrained_S_all 1.052
_refine_ls_R_factor_all 0.0600
_refine_ls_R_factor_gt 0.0422
_refine_ls_shift/su_max 0.000
_refine_ls_shift/su_mean 0.000
_refine_ls_structure_factor_coef Fsqd
_refine_ls_weighting_details 'w=1/[\s^2^(Fo^2^)+(0.0738P)^2^+1.6585P] where P=(Fo^2^+2Fc^2^)/3'
_refine_ls_weighting_scheme calc
_refine_ls_wR_factor_gt 0.1263
_refine_ls_wR_factor_ref 0.1442
_reflns_Friedel_coverage 0.000
_reflns_number_gt 781
_reflns_number_total 1136
_reflns_threshold_expression 'I > 2\s(I)'
_cod_data_source_file d4cc03006k2.cif
_cod_data_source_block tmhasncl363
_cod_depositor_comments 'Adding full bibliography for 7133473--7133477.cif.'
_cod_original_sg_symbol_Hall '-C 2bc 2'
_cod_database_code 7133476
_shelx_shelxl_version_number 2018/3
_shelx_space_group_comment
;
The symmetry employed for this shelxl refinement is uniquely defined
by the following loop, which should always be used as a source of
symmetry information in preference to the above space-group names.
They are only intended as comments.
;
_shelx_estimated_absorpt_t_max 0.876
_shelx_estimated_absorpt_t_min 0.815
_olex2_refinement_description
;
1. Fixed Uiso
 At 1.5 times of:
  All C(H,H,H) groups
2. Restrained distances
 N1-C3 = N1-C1 = N1-C2
 1.486 with sigma of 0.001
 C2-C1 = C3-C1 = C3-C2
 2.448 with sigma of 0.01
 O1-C3
 2.41 with sigma of 0.01
 O1-C1
 2.41 with sigma of 0.01
 O1-C2
 2.41 with sigma of 0.01
 O1-N1
 1.442 with sigma of 0.01
 O1-C4
 1.447 with sigma of 0.01
 C4-N1
 2.425 with sigma of 0.01
3. Uiso/Uaniso restraints and constraints
C1 \\sim N1 \\sim O1 \\sim C2 \\sim C3 \\sim C4: within 2A with sigma of 0.001
and sigma for terminal atoms of 0.002 within 2A
4. Rigid body (RIGU) restrains
 C1, N1, O1, C2, C3, C4
 with sigma for 1-2 distances of 0.001 and sigma for 1-3 distances of 0.002
5. Others
 Fixed Sof: N1(0.5) C3(0.5) H3A(0.5) H3B(0.5) H3C(0.5) C1(0.5) H1A(0.5)
 H1B(0.5) H1C(0.5) O1(0.5) C4(0.5) H4A(0.5) H4B(0.5) H4C(0.5) C2(0.5) H2A(0.5)
 H2B(0.5) H2C(0.5)
6.a Idealised Me refined as rotating group:
 C3(H3A,H3B,H3C), C1(H1A,H1B,H1C), C4(H4A,H4B,H4C), C2(H2A,H2B,H2C)
;
_olex2_submission_special_instructions 'No special instructions were received'

loop_
_space_group_symop_operation_xyz
'x, y, z'
'-x, -y+1/2, z+1/2'
'-x, y+1/2, -z+1/2'
'x, -y, -z'
'x+1/2, y+1/2, z'
'-x+1/2, -y+1, z+1/2'
'-x+1/2, y+1, -z+1/2'
'x+1/2, -y+1/2, -z'
'-x, -y, -z'
'x, y-1/2, -z-1/2'
'x, -y-1/2, z-1/2'
'-x, y, z'
'-x+1/2, -y+1/2, -z'
'x+1/2, y, -z-1/2'
'x+1/2, -y, z-1/2'
'-x+1/2, y+1/2, z'

loop_
_atom_site_label
_atom_site_type_symbol
_atom_site_fract_x
_atom_site_fract_y
_atom_site_fract_z
_atom_site_U_iso_or_equiv
_atom_site_adp_type
_atom_site_occupancy
_atom_site_site_symmetry_order
_atom_site_calc_flag
_atom_site_refinement_flags_posn
_atom_site_refinement_flags_adp
_atom_site_refinement_flags_occupancy
_atom_site_disorder_assembly
_atom_site_disorder_group
Sn01 Sn 0.500000 0.500000 0.500000 0.0977(4) Uani 1 4 d S T P . .
Cl02 Cl 0.500000 0.2817(2) 0.52539(17) 0.1280(7) Uani 1 2 d S T P . .
Cl03 Cl 0.33069(15) 0.500000 0.500000 0.1252(7) Uani 1 2 d S T P . .
Cl04 Cl 0.500000 0.4679(2) 0.32409(16) 0.1254(7) Uani 1 2 d S T P . .
N1 N 0.2659(5) 0.2375(5) 0.2563(5) 0.1286(15) Uani 0.5 1 d D U P A -1
C3 C 0.2058(7) 0.3316(7) 0.3028(8) 0.1297(18) Uani 0.5 1 d D U P A -1
H3A H 0.195195 0.396811 0.257353 0.195 Uiso 0.5 1 calc R U P A -1
H3B H 0.236398 0.362806 0.360186 0.195 Uiso 0.5 1 calc R U P A -1
H3C H 0.147084 0.295934 0.321072 0.195 Uiso 0.5 1 calc R U P A -1
C1 C 0.3166(7) 0.2878(8) 0.1703(7) 0.1292(18) Uani 0.5 1 d D U P A -1
H1A H 0.362068 0.229767 0.148101 0.194 Uiso 0.5 1 calc R U P A -1
H1B H 0.347515 0.361958 0.188699 0.194 Uiso 0.5 1 calc R U P A -1
H1C H 0.272958 0.304238 0.118523 0.194 Uiso 0.5 1 calc R U P A -1
O1 O 0.2135(5) 0.1344(5) 0.2211(5) 0.1293(15) Uani 0.5 1 d D U P A -1
C4 C 0.1435(8) 0.1547(11) 0.1520(9) 0.1316(18) Uani 0.5 1 d D U P A -1
H4A H 0.170670 0.188137 0.093561 0.197 Uiso 0.5 1 calc R U P A -1
H4B H 0.098574 0.210929 0.178065 0.197 Uiso 0.5 1 calc R U P A -1
H4C H 0.113195 0.079096 0.136745 0.197 Uiso 0.5 1 calc R U P A -1
C2 C 0.3357(7) 0.1917(9) 0.3280(7) 0.1307(18) Uani 0.5 1 d D U P A -1
H2A H 0.305420 0.138878 0.374167 0.196 Uiso 0.5 1 calc R U P A -1
H2B H 0.363150 0.259290 0.362140 0.196 Uiso 0.5 1 calc R U P A -1
H2C H 0.383627 0.147473 0.294042 0.196 Uiso 0.5 1 calc R U P A -1

loop_
_atom_site_aniso_label
_atom_site_aniso_U_11
_atom_site_aniso_U_22
_atom_site_aniso_U_33
_atom_site_aniso_U_23
_atom_site_aniso_U_13
_atom_site_aniso_U_12
Sn01 0.0904(5) 0.1038(6) 0.0990(5) 0.0050(3) 0.000 0.000
Cl02 0.1323(16) 0.1038(14) 0.1478(17) 0.0149(11) 0.000 0.000
Cl03 0.0902(13) 0.1466(18) 0.1389(17) 0.0067(11) 0.000 0.000
Cl04 0.1320(17) 0.1461(16) 0.0982(12) 0.0008(11) 0.000 0.000
N1 0.134(4) 0.102(3) 0.150(4) -0.001(3) 0.001(2) 0.003(2)
C3 0.135(4) 0.104(3) 0.150(4) -0.004(3) 0.002(3) 0.004(3)
C1 0.134(4) 0.105(3) 0.149(4) -0.001(3) 0.003(3) 0.003(3)
O1 0.134(4) 0.103(3) 0.150(4) -0.001(3) 0.000(2) 0.002(2)
C4 0.136(4) 0.106(3) 0.153(4) -0.003(3) -0.003(3) 0.001(3)
C2 0.136(4) 0.103(3) 0.153(4) 0.001(3) -0.001(3) 0.005(3)

loop_
_atom_type_symbol
_atom_type_description
_atom_type_scat_dispersion_real
_atom_type_scat_dispersion_imag
_atom_type_scat_source
C C 0.0033 0.0016 'International Tables Vol C Tables 4.2.6.8 and 6.1.1.4'
H H 0.0000 0.0000 'International Tables Vol C Tables 4.2.6.8 and 6.1.1.4'
Cl Cl 0.1484 0.1585 'International Tables Vol C Tables 4.2.6.8 and 6.1.1.4'
N N 0.0061 0.0033 'International Tables Vol C Tables 4.2.6.8 and 6.1.1.4'
O O 0.0106 0.0060 'International Tables Vol C Tables 4.2.6.8 and 6.1.1.4'
Sn Sn -0.6537 1.4246 'International Tables Vol C Tables 4.2.6.8 and 6.1.1.4'

loop_
_geom_angle_atom_site_label_1
_geom_angle_atom_site_label_2
_geom_angle_atom_site_label_3
_geom_angle
_geom_angle_site_symmetry_1
_geom_angle_site_symmetry_3
_geom_angle_publ_flag
Cl02 Sn01 Cl02 180.0 9_666 . ?
Cl02 Sn01 Cl03 90.0 . 9_666 ?
Cl02 Sn01 Cl03 90.0 . . ?
Cl02 Sn01 Cl03 90.0 9_666 9_666 ?
Cl02 Sn01 Cl03 90.0 9_666 . ?
Cl02 Sn01 Cl04 90.13(7) 9_666 . ?
Cl02 Sn01 Cl04 90.13(7) . 9_666 ?
Cl02 Sn01 Cl04 89.87(7) . . ?
Cl02 Sn01 Cl04 89.87(7) 9_666 9_666 ?
Cl03 Sn01 Cl03 180.0 9_666 . ?
Cl03 Sn01 Cl04 90.0 9_666 . ?
Cl03 Sn01 Cl04 90.0 . . ?
Cl03 Sn01 Cl04 90.0 9_666 9_666 ?
Cl03 Sn01 Cl04 90.0 . 9_666 ?
Cl04 Sn01 Cl04 180.0 . 9_666 ?
C3 N1 C1 111.2(5) . . ?
C3 N1 C2 110.0(6) . . ?
O1 N1 C3 112.9(6) . . ?
O1 N1 C1 106.4(5) . . ?
O1 N1 C2 107.6(5) . . ?
C2 N1 C1 108.5(6) . . ?
N1 C3 H3A 109.5 . . ?
N1 C3 H3B 109.5 . . ?
N1 C3 H3C 109.5 . . ?
H3A C3 H3B 109.5 . . ?
H3A C3 H3C 109.5 . . ?
H3B C3 H3C 109.5 . . ?
N1 C1 H1A 109.5 . . ?
N1 C1 H1B 109.5 . . ?
N1 C1 H1C 109.5 . . ?
H1A C1 H1B 109.5 . . ?
H1A C1 H1C 109.5 . . ?
H1B C1 H1C 109.5 . . ?
C4 O1 N1 118.3(6) . . ?
O1 C4 H4A 109.5 . . ?
O1 C4 H4B 109.5 . . ?
O1 C4 H4C 109.5 . . ?
H4A C4 H4B 109.5 . . ?
H4A C4 H4C 109.5 . . ?
H4B C4 H4C 109.5 . . ?
N1 C2 H2A 109.5 . . ?
N1 C2 H2B 109.5 . . ?
N1 C2 H2C 109.5 . . ?
H2A C2 H2B 109.5 . . ?
H2A C2 H2C 109.5 . . ?
H2B C2 H2C 109.5 . . ?

loop_
_geom_bond_atom_site_label_1
_geom_bond_atom_site_label_2
_geom_bond_distance
_geom_bond_site_symmetry_2
_geom_bond_publ_flag
Sn01 Cl02 2.422(2) 9_666 ?
Sn01 Cl02 2.422(2) . ?
Sn01 Cl03 2.423(2) . ?
Sn01 Cl03 2.423(2) 9_666 ?
Sn01 Cl04 2.427(2) . ?
Sn01 Cl04 2.427(2) 9_666 ?
N1 C3 1.4863(10) . ?
N1 C1 1.4868(10) . ?
N1 O1 1.440(6) . ?
N1 C2 1.4867(10) . ?
C3 H3A 0.9600 . ?
C3 H3B 0.9600 . ?
C3 H3C 0.9600 . ?
C1 H1A 0.9600 . ?
C1 H1B 0.9600 . ?
C1 H1C 0.9600 . ?
O1 C4 1.394(7) . ?
C4 H4A 0.9600 . ?
C4 H4B 0.9600 . ?
C4 H4C 0.9600 . ?
C2 H2A 0.9600 . ?
C2 H2B 0.9600 . ?
C2 H2C 0.9600 . ?

loop_
_geom_torsion_atom_site_label_1
_geom_torsion_atom_site_label_2
_geom_torsion_atom_site_label_3
_geom_torsion_atom_site_label_4
_geom_torsion
_geom_torsion_site_symmetry_1
_geom_torsion_site_symmetry_2
_geom_torsion_site_symmetry_3
_geom_torsion_site_symmetry_4
_geom_torsion_publ_flag
C3 N1 O1 C4 58.8(10) . . . . ?
C1 N1 O1 C4 -63.5(9) . . . . ?
C2 N1 O1 C4 -179.7(10) . . . . ?
